data_7716397
loop_
_publ_author_name
'Wang, Yiyao'
'Liu, Xing'
'Zhou, Jian'
'Zou, Hua-Hong'

_publ_section_title
;
 New types of open-framework vanadium borophosphates with photocatalytic
 properties.
;
_journal_issue 28
_journal_name_full 'Dalton transactions (Cambridge, England : 2003)'
_journal_page_first 11778
_journal_page_last 11786
_journal_paper_doi 10.1039/d4dt01330a
_journal_volume 53
_journal_year 2024
_chemical_formula_sum 'C12 H108 B6 Cd2 N6 O104 P12 V12'
_chemical_formula_weight 3273.61
_space_group_crystal_system monoclinic
_space_group_IT_number 14
_space_group_name_Hall '-P 2yn'
_space_group_name_H-M_alt 'P 1 21/n 1'
_atom_sites_solution_hydrogens geom
_audit_creation_method SHELXL-2014/7
_audit_update_record
;
2024-03-30 deposited with the CCDC.	2024-06-13 downloaded from the CCDC.
;
_cell_angle_alpha 90
_cell_angle_beta 105.772(3)
_cell_angle_gamma 90
_cell_formula_units_Z 2
_cell_length_a 16.6535(14)
_cell_length_b 19.8490(16)
_cell_length_c 17.0570(15)
_cell_measurement_reflns_used 9803
_cell_measurement_temperature 150(2)
_cell_measurement_theta_max 27.64
_cell_measurement_theta_min 2.40
_cell_volume 5426.0(8)
_computing_structure_refinement 'SHELXL-2014/7 (Sheldrick, 2014)'
_diffrn_ambient_temperature 150(2)
_diffrn_measured_fraction_theta_full 0.998
_diffrn_measured_fraction_theta_max 0.998
_diffrn_measurement_device_type 'Bruker APEX-II CCD'
_diffrn_measurement_method '\f and \w scans'
_diffrn_radiation_type MoK\a
_diffrn_radiation_wavelength 0.71073
_diffrn_reflns_av_R_equivalents 0.0646
_diffrn_reflns_av_unetI/netI 0.0418
_diffrn_reflns_Laue_measured_fraction_full 0.998
_diffrn_reflns_Laue_measured_fraction_max 0.998
_diffrn_reflns_limit_h_max 19
_diffrn_reflns_limit_h_min -18
_diffrn_reflns_limit_k_max 23
_diffrn_reflns_limit_k_min -22
_diffrn_reflns_limit_l_max 16
_diffrn_reflns_limit_l_min -20
_diffrn_reflns_number 65662
_diffrn_reflns_point_group_measured_fraction_full 0.998
_diffrn_reflns_point_group_measured_fraction_max 0.998
_diffrn_reflns_theta_full 25.025
_diffrn_reflns_theta_max 25.025
_diffrn_reflns_theta_min 2.542
_exptl_absorpt_coefficient_mu 1.674
_exptl_absorpt_correction_type multi-scan
_exptl_absorpt_process_details 'SADABS 2014/5'
_exptl_crystal_colour 'dark blue'
_exptl_crystal_density_diffrn 2.004
_exptl_crystal_description block
_exptl_crystal_F_000 3164
_exptl_crystal_size_max 0.103
_exptl_crystal_size_mid 0.100
_exptl_crystal_size_min 0.091
_exptl_transmission_factor_max 0.856
_exptl_transmission_factor_min 0.841
_refine_diff_density_max 2.214
_refine_diff_density_min -0.923
_refine_diff_density_rms 0.198
_refine_ls_extinction_method none
_refine_ls_goodness_of_fit_ref 1.075
_refine_ls_hydrogen_treatment constr
_refine_ls_matrix_type full
_refine_ls_number_parameters 754
_refine_ls_number_reflns 9556
_refine_ls_number_restraints 238
_refine_ls_restrained_S_all 1.153
_refine_ls_R_factor_all 0.0864
_refine_ls_R_factor_gt 0.0741
_refine_ls_shift/su_max 0.001
_refine_ls_shift/su_mean 0.000
_refine_ls_structure_factor_coef Fsqd
_refine_ls_weighting_details 'w=1/[\s^2^(Fo^2^)+(0.0964P)^2^+82.4215P] where P=(Fo^2^+2Fc^2^)/3'
_refine_ls_weighting_scheme calc
_refine_ls_wR_factor_gt 0.2024
_refine_ls_wR_factor_ref 0.2120
_reflns_Friedel_coverage 0.000
_reflns_number_gt 8085
_reflns_number_total 9556
_reflns_threshold_expression 'I > 2\s(I)'
_cod_data_source_file d4dt01330a2.cif
_cod_data_source_block 1
_cod_depositor_comments 'Adding full bibliography for 7716397--7716399.cif.'
_cod_original_sg_symbol_H-M 'P 21/n'
_cod_original_formula_sum 'C12 H108 O104 N6 V12 B6 P12 Cd2'
_cod_database_code 7716397
_shelx_shelxl_version_number 2014/7
_shelx_space_group_comment
;
The symmetry employed for this shelxl refinement is uniquely defined
by the following loop, which should always be used as a source of
symmetry information in preference to the above space-group names.
They are only intended as comments.
;
_shelx_estimated_absorpt_t_min 0.846
_shelx_estimated_absorpt_t_max 0.863

loop_
_space_group_symop_operation_xyz
'x, y, z'
'-x+1/2, y+1/2, -z+1/2'
'-x, -y, -z'
'x-1/2, -y-1/2, z-1/2'

loop_
_atom_site_label
_atom_site_type_symbol
_atom_site_fract_x
_atom_site_fract_y
_atom_site_fract_z
_atom_site_U_iso_or_equiv
_atom_site_adp_type
_atom_site_occupancy
_atom_site_site_symmetry_order
_atom_site_calc_flag
_atom_site_refinement_flags_posn
_atom_site_refinement_flags_adp
_atom_site_refinement_flags_occupancy
_atom_site_disorder_assembly
_atom_site_disorder_group
V1 V 0.28851(8) 0.37508(7) 0.35450(8) 0.0216(3) Uani 1 1 d . . . . .
V2 V 0.36190(8) 0.24041(7) 0.42529(8) 0.0211(3) Uani 1 1 d . . . . .
V3 V 0.22280(8) 0.46005(7) 0.58394(8) 0.0215(3) Uani 1 1 d . . . . .
V4 V 0.39203(8) 0.39245(7) 0.64861(8) 0.0198(3) Uani 1 1 d . . . . .
V5 V 0.57725(8) 0.35452(7) 0.35861(8) 0.0211(3) Uani 1 1 d . . . . .
V6 V 0.47504(8) 0.41544(7) 0.19781(8) 0.0206(3) Uani 1 1 d . . . . .
P1 P 0.12921(13) 0.39161(11) 0.42062(12) 0.0216(5) Uani 1 1 d . . . . .
P2 P 0.35755(13) 0.23666(10) 0.60702(12) 0.0199(4) Uani 1 1 d . . . . .
P3 P 0.50880(14) 0.20503(11) 0.35010(15) 0.0271(5) Uani 1 1 d . . . . .
P4 P 0.76633(12) 0.38970(10) 0.36049(13) 0.0203(4) Uani 1 1 d . . . . .
P5 P 0.55107(13) 0.55361(11) 0.17050(13) 0.0218(5) Uani 1 1 d . . . . .
P6 P 0.28996(14) 0.36955(13) 0.16960(14) 0.0279(5) Uani 1 1 d . . . . .
O1 O 0.0360(3) 0.3861(3) 0.3924(4) 0.0277(13) Uani 1 1 d . . . . .
O2 O 0.1565(4) 0.4559(3) 0.4704(4) 0.0281(13) Uani 1 1 d . . . . .
O3 O 0.1640(3) 0.3301(3) 0.4784(3) 0.0219(12) Uani 1 1 d . . . . .
O4 O 0.1695(3) 0.3893(3) 0.3492(4) 0.0291(14) Uani 1 1 d . . . . .
O5 O 0.2661(3) 0.2603(3) 0.5617(3) 0.0212(12) Uani 1 1 d . . . . .
O6 O 0.3506(4) 0.1750(3) 0.6570(4) 0.0283(13) Uani 1 1 d . . . . .
O7 O 0.4009(4) 0.2938(3) 0.6618(4) 0.0312(14) Uani 1 1 d . . . . .
O8 O 0.4025(4) 0.2206(3) 0.5421(4) 0.0327(14) Uani 1 1 d . . . . .
O9 O 0.4727(4) 0.2034(3) 0.4231(4) 0.0321(14) Uani 1 1 d . . . . .
O10 O 0.4380(4) 0.2279(3) 0.2738(4) 0.0301(14) Uani 1 1 d . . . . .
O11 O 0.5807(4) 0.2557(3) 0.3647(4) 0.0370(16) Uani 1 1 d . . . . .
O12 O 0.5389(4) 0.1369(3) 0.3310(5) 0.0415(17) Uani 1 1 d . . . . .
O13 O 0.6996(4) 0.3434(3) 0.3780(4) 0.0293(14) Uani 1 1 d . . . . .
O14 O 0.8372(4) 0.3503(3) 0.3469(4) 0.0318(14) Uani 1 1 d . . . . .
O15 O 0.7942(4) 0.4420(3) 0.4299(4) 0.0287(13) Uani 1 1 d . . . . .
O16 O 0.7236(3) 0.4319(3) 0.2817(3) 0.0239(12) Uani 1 1 d . . . . .
O17 O 0.6282(3) 0.5046(3) 0.1973(3) 0.0216(12) Uani 1 1 d . . . . .
O18 O 0.5639(4) 0.6106(3) 0.2331(4) 0.0289(13) Uani 1 1 d . . . . .
O19 O 0.4729(3) 0.5136(3) 0.1735(4) 0.0272(13) Uani 1 1 d . . . . .
O20 O 0.5467(4) 0.5780(3) 0.0863(4) 0.0311(14) Uani 1 1 d . . . . .
O21 O 0.3403(4) 0.3025(3) 0.1934(4) 0.0291(13) Uani 1 1 d . . . . .
O22 O 0.3530(4) 0.4259(3) 0.1694(4) 0.0359(15) Uani 1 1 d . . . . .
O23 O 0.2287(4) 0.3617(4) 0.0873(4) 0.0412(17) Uani 1 1 d . . . . .
O24 O 0.2451(4) 0.3844(4) 0.2351(4) 0.0350(15) Uani 1 1 d . . . . .
O25 O 0.2867(3) 0.3810(3) 0.5654(3) 0.0209(12) Uani 1 1 d . . . . .
O26 O 0.2977(3) 0.3168(3) 0.4493(3) 0.0212(12) Uani 1 1 d . . . . .
O27 O 0.3646(3) 0.3050(3) 0.3394(3) 0.0226(12) Uani 1 1 d . . . . .
O28 O 0.4682(3) 0.3478(3) 0.2784(3) 0.0220(12) Uani 1 1 d . . . . .
O29 O 0.3327(3) 0.4763(3) 0.6581(3) 0.0219(12) Uani 1 1 d . . . . .
O30 O 0.5795(3) 0.4293(3) 0.2848(3) 0.0217(12) Uani 1 1 d . . . . .
O31 O 0.3388(4) 0.4426(3) 0.3855(4) 0.0389(16) Uani 1 1 d . . . . .
O32 O 0.2966(4) 0.1821(3) 0.3868(4) 0.0395(16) Uani 1 1 d . . . . .
O33 O 0.1621(4) 0.4360(3) 0.6368(4) 0.0350(15) Uani 1 1 d . . . . .
O34 O 0.4664(4) 0.4116(3) 0.6092(4) 0.0370(15) Uani 1 1 d . . . . .
O35 O 0.5632(4) 0.3818(4) 0.4424(4) 0.0418(17) Uani 1 1 d . . . . .
O36 O 0.4979(4) 0.3789(4) 0.1241(4) 0.0372(15) Uani 1 1 d . . . . .
B1 B 0.2557(5) 0.3235(5) 0.5133(6) 0.0204(18) Uani 1 1 d . . . . .
B2 B 0.4028(6) 0.2967(5) 0.2724(6) 0.0230(19) Uani 1 1 d . . . . .
B3 B 0.6477(5) 0.4721(5) 0.2788(6) 0.0206(19) Uani 1 1 d . . . . .
Cd1 Cd 0.43521(4) 0.14615(3) 0.78050(4) 0.02579(19) Uani 1 1 d . . . . .
O37 O 0.5418(5) 0.1445(6) 0.7156(5) 0.075(3) Uani 1 1 d D . . . .
H37A H 0.5958 0.1327 0.7446 0.090 Uiso 1 1 calc DR U . . .
H37B H 0.5304 0.1556 0.6607 0.090 Uiso 1 1 calc DR U . . .
O38 O 0.4121(6) 0.0362(4) 0.7462(6) 0.071(3) Uani 1 1 d D . . . .
H38A H 0.3712 0.0123 0.7624 0.085 Uiso 1 1 calc DR U . . .
H38B H 0.4434 0.0149 0.7158 0.085 Uiso 1 1 calc DR U . . .
O39 O 0.4727(5) 0.2539(3) 0.8251(4) 0.0415(16) Uani 1 1 d . . . . .
H39A H 0.4444 0.2759 0.8578 0.050 Uiso 1 1 calc R U . . .
H39B H 0.5161 0.2754 0.8106 0.050 Uiso 1 1 calc R U . . .
O40 O 0.2265(6) 0.4608(5) 0.8445(6) 0.072(3) Uani 1 1 d D U . . .
H40B H 0.2681 0.4729 0.8313 0.108 Uiso 1 1 calc R U . . .
C1 C 0.2417(8) 0.3992(6) 0.8838(7) 0.059(3) Uani 1 1 d D U . . .
H5C H 0.1979 0.3897 0.9098 0.071 Uiso 1 1 calc R U . . .
H5D H 0.2943 0.4011 0.9258 0.071 Uiso 1 1 calc R U . . .
C2 C 0.2452(7) 0.3432(6) 0.8242(7) 0.059(3) Uani 1 1 d D U . . .
H6A H 0.2912 0.3514 0.8008 0.071 Uiso 1 1 calc R U . . .
H6B H 0.2552 0.3006 0.8530 0.071 Uiso 1 1 calc R U . . .
N1 N 0.1678(5) 0.3390(5) 0.7592(6) 0.053(2) Uani 1 1 d D U . . .
H3C H 0.1253 0.3360 0.7813 0.063 Uiso 1 1 calc R U . . .
H3D H 0.1614 0.3768 0.7301 0.063 Uiso 1 1 calc R U . . .
C3 C 0.1649(6) 0.2822(6) 0.7052(6) 0.049(3) Uani 1 1 d D U . . .
H7A H 0.1760 0.2411 0.7370 0.059 Uiso 1 1 calc R U . . .
H7B H 0.2079 0.2873 0.6771 0.059 Uiso 1 1 calc R U . . .
C4 C 0.0807(6) 0.2770(6) 0.6435(7) 0.057(3) Uani 1 1 d D U . . .
H8A H 0.0415 0.2556 0.6686 0.068 Uiso 1 1 calc R U . . .
H8B H 0.0602 0.3219 0.6265 0.068 Uiso 1 1 calc R U . . .
N2 N 0.0854(6) 0.2388(5) 0.5737(5) 0.048(2) Uani 1 1 d D U . . .
H4C H 0.0351 0.2366 0.5385 0.072 Uiso 1 1 calc R U . . .
H4D H 0.1207 0.2588 0.5501 0.072 Uiso 1 1 calc R U . . .
H4E H 0.1034 0.1974 0.5891 0.072 Uiso 1 1 calc R U . . .
O41 O 0.1118(11) 0.1701(11) 0.1136(10) 0.070(5) Uani 0.5 1 d D U P A 1
H41A H 0.0956 0.2056 0.0900 0.105 Uiso 0.5 1 calc R U P A 1
C5 C 0.152(3) 0.183(2) 0.1877(16) 0.181(14) Uani 0.5 1 d D U P A 1
H9A H 0.1376 0.2275 0.2014 0.217 Uiso 0.5 1 calc R U P A 1
H9B H 0.2113 0.1825 0.1915 0.217 Uiso 0.5 1 calc R U P A 1
C6 C 0.137(3) 0.134(2) 0.2510(16) 0.197(14) Uani 0.5 1 d D U P A 1
H10A H 0.1733 0.1455 0.3041 0.237 Uiso 0.5 1 calc R U P A 1
H10B H 0.0798 0.1381 0.2535 0.237 Uiso 0.5 1 calc R U P A 1
N3 N 0.152(2) 0.0694(18) 0.233(2) 0.148(11) Uani 0.5 1 d D U P A 1
H5A H 0.1030 0.0526 0.2044 0.177 Uiso 0.5 1 calc R U P A 1
H5B H 0.1662 0.0472 0.2796 0.177 Uiso 0.5 1 calc R U P A 1
C7 C 0.209(2) 0.051(2) 0.191(2) 0.207(14) Uani 0.5 1 d D U P A 1
H11A H 0.1950 0.0753 0.1395 0.248 Uiso 0.5 1 calc R U P A 1
H11B H 0.2021 0.0036 0.1788 0.248 Uiso 0.5 1 calc R U P A 1
C8 C 0.2992(19) 0.065(2) 0.235(3) 0.200(14) Uani 0.5 1 d D U P A 1
H12A H 0.3300 0.0707 0.1943 0.240 Uiso 0.5 1 calc R U P A 1
H12B H 0.3029 0.1064 0.2650 0.240 Uiso 0.5 1 calc R U P A 1
N4 N 0.3375(13) 0.0134(10) 0.2884(14) 0.062(6) Uani 0.5 1 d D U P A 1
H6C H 0.3904 0.0245 0.3118 0.093 Uiso 0.5 1 calc R U P A 1
H6D H 0.3107 0.0081 0.3265 0.093 Uiso 0.5 1 calc R U P A 1
H6E H 0.3358 -0.0250 0.2610 0.093 Uiso 0.5 1 calc R U P A 1
O9W O 0.4059(17) 0.0635(11) 0.5510(16) 0.103(7) Uani 0.5 1 d . U P B 2
O10W O 0.2222(17) 0.0777(13) 0.0727(16) 0.098(7) Uani 0.5 1 d . U P C 2
O10B O 0.295(2) 0.0688(17) 0.124(2) 0.141(9) Uani 0.5 1 d . U P C 2
O12W O 0.2693(10) 0.0036(8) 0.4616(9) 0.052(4) Uani 0.5 1 d . U P D 2
O14W O 0.1821(9) 0.0726(8) 0.3150(9) 0.047(4) Uani 0.5 1 d . U P E 2
O1W O 0.5000 0.5000 0.5000 0.076(4) Uani 1 2 d S . P . .
O2W O 0.4657(7) 0.0686(7) 0.0135(8) 0.102(4) Uani 1 1 d . U . . .
O3W O 0.4704(11) 0.0571(8) 0.1945(11) 0.149(5) Uani 1 1 d . U . . .
O4W O 0.6148(6) 0.4705(6) 0.0094(6) 0.081(3) Uani 1 1 d . U . . .
O5W O 0.6930(5) 0.3713(4) 0.1281(5) 0.051(2) Uani 1 1 d . U . . .
O6W O 0.3864(15) 0.1739(13) 0.1107(14) 0.093(5) Uani 0.5 1 d . U P . .
O7W O 0.6238(6) 0.3244(6) 0.9122(7) 0.083(3) Uani 1 1 d . U . . .
O8W O 0.4303(5) 0.2935(4) 0.9619(5) 0.058(2) Uani 1 1 d . U . . .
O11W O 0.0849(7) 0.3063(9) 0.0812(6) 0.115(5) Uani 1 1 d . . . . .
O13W O 0.2787(7) 0.2557(6) 1.0009(7) 0.088(3) Uani 1 1 d . . . . .

loop_
_atom_site_aniso_label
_atom_site_aniso_U_11
_atom_site_aniso_U_22
_atom_site_aniso_U_33
_atom_site_aniso_U_23
_atom_site_aniso_U_13
_atom_site_aniso_U_12
V1 0.0210(7) 0.0213(7) 0.0245(7) 0.0029(6) 0.0098(6) 0.0009(5)
V2 0.0213(7) 0.0183(7) 0.0261(7) 0.0015(6) 0.0108(6) -0.0008(5)
V3 0.0206(7) 0.0194(7) 0.0244(7) -0.0012(6) 0.0061(6) 0.0005(5)
V4 0.0190(7) 0.0176(7) 0.0242(7) 0.0023(6) 0.0085(5) 0.0003(5)
V5 0.0216(7) 0.0205(7) 0.0240(7) 0.0022(6) 0.0111(6) 0.0007(5)
V6 0.0200(7) 0.0195(7) 0.0237(7) -0.0005(6) 0.0085(5) -0.0002(5)
P1 0.0175(10) 0.0270(11) 0.0201(10) 0.0001(9) 0.0048(8) -0.0003(8)
P2 0.0225(10) 0.0173(10) 0.0214(10) 0.0030(8) 0.0086(8) 0.0014(8)
P3 0.0288(11) 0.0162(11) 0.0422(13) 0.0003(9) 0.0198(10) 0.0029(9)
P4 0.0178(10) 0.0160(10) 0.0284(11) -0.0009(8) 0.0087(8) 0.0005(8)
P5 0.0241(11) 0.0188(10) 0.0226(11) 0.0024(8) 0.0061(8) -0.0011(8)
P6 0.0213(11) 0.0360(13) 0.0256(11) 0.0001(10) 0.0047(9) -0.0029(9)
O1 0.019(3) 0.037(4) 0.029(3) -0.002(3) 0.009(2) 0.001(2)
O2 0.024(3) 0.028(3) 0.028(3) 0.000(3) 0.001(2) 0.004(2)
O3 0.020(3) 0.020(3) 0.027(3) 0.000(2) 0.008(2) -0.002(2)
O4 0.020(3) 0.042(4) 0.026(3) 0.009(3) 0.009(2) 0.006(3)
O5 0.023(3) 0.022(3) 0.022(3) 0.004(2) 0.012(2) 0.000(2)
O6 0.027(3) 0.026(3) 0.032(3) 0.007(3) 0.008(3) -0.005(2)
O7 0.033(3) 0.020(3) 0.036(3) 0.002(3) 0.002(3) 0.003(2)
O8 0.028(3) 0.043(4) 0.031(3) 0.005(3) 0.014(3) 0.013(3)
O9 0.029(3) 0.036(4) 0.036(3) 0.011(3) 0.016(3) 0.012(3)
O10 0.033(3) 0.026(3) 0.036(3) -0.004(3) 0.017(3) -0.003(3)
O11 0.026(3) 0.021(3) 0.064(5) 0.009(3) 0.012(3) -0.001(3)
O12 0.045(4) 0.018(3) 0.068(5) -0.002(3) 0.027(4) 0.010(3)
O13 0.021(3) 0.026(3) 0.042(4) 0.010(3) 0.010(3) -0.001(2)
O14 0.026(3) 0.031(3) 0.044(4) 0.001(3) 0.020(3) 0.009(3)
O15 0.030(3) 0.021(3) 0.031(3) 0.000(3) 0.003(3) 0.003(2)
O16 0.021(3) 0.026(3) 0.026(3) 0.001(2) 0.009(2) 0.001(2)
O17 0.023(3) 0.017(3) 0.026(3) 0.004(2) 0.009(2) -0.003(2)
O18 0.035(3) 0.021(3) 0.026(3) 0.000(3) 0.001(3) 0.003(3)
O19 0.023(3) 0.022(3) 0.038(3) 0.008(3) 0.010(3) -0.001(2)
O20 0.039(3) 0.027(3) 0.024(3) 0.005(3) 0.005(3) -0.001(3)
O21 0.028(3) 0.031(3) 0.028(3) -0.003(3) 0.007(3) -0.003(3)
O22 0.022(3) 0.039(4) 0.046(4) 0.011(3) 0.007(3) -0.005(3)
O23 0.033(4) 0.060(5) 0.026(3) -0.003(3) 0.000(3) -0.002(3)
O24 0.024(3) 0.056(4) 0.028(3) 0.012(3) 0.012(3) 0.004(3)
O25 0.021(3) 0.017(3) 0.024(3) -0.003(2) 0.006(2) 0.001(2)
O26 0.024(3) 0.020(3) 0.022(3) 0.006(2) 0.010(2) 0.002(2)
O27 0.024(3) 0.022(3) 0.027(3) 0.006(2) 0.015(2) 0.002(2)
O28 0.021(3) 0.023(3) 0.024(3) 0.005(2) 0.009(2) -0.003(2)
O29 0.021(3) 0.019(3) 0.025(3) -0.003(2) 0.004(2) 0.000(2)
O30 0.021(3) 0.020(3) 0.025(3) 0.006(2) 0.007(2) -0.004(2)
O31 0.040(4) 0.025(3) 0.049(4) 0.004(3) 0.008(3) -0.006(3)
O32 0.039(4) 0.027(3) 0.054(4) -0.007(3) 0.014(3) -0.014(3)
O33 0.033(3) 0.037(4) 0.040(4) 0.004(3) 0.019(3) 0.001(3)
O34 0.033(3) 0.037(4) 0.048(4) 0.014(3) 0.022(3) 0.003(3)
O35 0.045(4) 0.053(5) 0.031(4) -0.003(3) 0.015(3) 0.012(3)
O36 0.039(4) 0.041(4) 0.033(4) -0.007(3) 0.014(3) 0.005(3)
B1 0.019(4) 0.020(5) 0.023(5) -0.001(4) 0.007(4) 0.001(4)
B2 0.024(5) 0.016(4) 0.030(5) 0.003(4) 0.008(4) -0.004(4)
B3 0.017(4) 0.015(4) 0.029(5) 0.000(4) 0.005(4) -0.004(3)
Cd1 0.0225(3) 0.0286(4) 0.0271(4) 0.0042(3) 0.0082(3) 0.0006(2)
O37 0.029(4) 0.162(11) 0.038(4) 0.027(5) 0.015(3) 0.027(5)
O38 0.072(6) 0.038(5) 0.094(7) -0.016(5) 0.007(5) -0.005(4)
O39 0.048(4) 0.030(4) 0.044(4) 0.009(3) 0.008(3) -0.001(3)
O40 0.057(5) 0.077(7) 0.086(7) 0.001(6) 0.024(5) -0.010(5)
C1 0.051(7) 0.078(9) 0.050(7) -0.006(6) 0.014(6) -0.024(6)
C2 0.044(6) 0.075(9) 0.055(7) -0.001(6) 0.009(5) -0.013(6)
N1 0.043(5) 0.060(6) 0.056(6) -0.004(5) 0.015(4) -0.006(4)
C3 0.063(7) 0.049(7) 0.043(6) -0.002(5) 0.027(5) -0.003(5)
C4 0.050(7) 0.056(7) 0.068(8) -0.012(6) 0.019(6) -0.010(6)
N2 0.045(5) 0.058(6) 0.044(5) 0.002(4) 0.020(4) -0.008(4)
O41 0.061(10) 0.112(15) 0.044(9) -0.020(9) 0.025(8) -0.047(10)
C5 0.12(2) 0.24(3) 0.17(3) -0.07(2) 0.01(2) -0.03(2)
C6 0.11(2) 0.25(3) 0.20(3) -0.07(2) -0.02(2) -0.03(2)
N3 0.087(17) 0.21(3) 0.14(2) -0.07(2) 0.018(16) -0.02(2)
C7 0.15(2) 0.25(3) 0.20(3) -0.05(2) 0.00(2) -0.03(2)
C8 0.14(2) 0.25(3) 0.18(3) -0.07(2) -0.01(2) -0.03(2)
N4 0.064(12) 0.037(10) 0.100(16) -0.029(11) 0.048(12) -0.021(9)
O9W 0.118(15) 0.061(11) 0.106(14) -0.011(11) -0.010(12) -0.005(11)
O10W 0.110(16) 0.088(14) 0.105(16) 0.037(13) 0.044(13) 0.028(13)
O10B 0.153(19) 0.117(17) 0.155(19) -0.021(16) 0.044(17) 0.006(17)
O12W 0.063(9) 0.039(8) 0.051(8) -0.024(6) 0.009(7) -0.015(7)
O14W 0.049(8) 0.044(8) 0.046(8) -0.007(7) 0.008(6) -0.022(7)
O1W 0.117(12) 0.049(8) 0.080(9) 0.008(7) 0.056(9) 0.004(7)
O2W 0.061(6) 0.137(9) 0.104(8) 0.020(7) 0.015(6) -0.021(6)
O3W 0.144(10) 0.108(9) 0.162(11) -0.007(9) -0.013(9) 0.017(8)
O4W 0.070(6) 0.096(7) 0.064(6) -0.019(5) -0.003(5) 0.022(5)
O5W 0.043(4) 0.053(5) 0.053(5) -0.015(4) 0.004(3) 0.010(3)
O6W 0.091(11) 0.091(11) 0.092(11) -0.024(9) 0.018(9) 0.012(9)
O7W 0.067(6) 0.081(7) 0.101(7) 0.023(6) 0.022(5) 0.012(5)
O8W 0.065(5) 0.049(5) 0.056(5) -0.005(4) 0.009(4) 0.004(4)
O11W 0.061(6) 0.220(16) 0.066(7) -0.037(8) 0.023(5) -0.051(8)
O13W 0.098(8) 0.081(7) 0.082(7) -0.025(6) 0.020(6) -0.011(6)

loop_
_atom_type_symbol
_atom_type_description
_atom_type_scat_dispersion_real
_atom_type_scat_dispersion_imag
_atom_type_scat_source
C C 0.0033 0.0016 'International Tables Vol C Tables 4.2.6.8 and 6.1.1.4'
H H 0.0000 0.0000 'International Tables Vol C Tables 4.2.6.8 and 6.1.1.4'
B B 0.0013 0.0007 'International Tables Vol C Tables 4.2.6.8 and 6.1.1.4'
N N 0.0061 0.0033 'International Tables Vol C Tables 4.2.6.8 and 6.1.1.4'
O O 0.0106 0.0060 'International Tables Vol C Tables 4.2.6.8 and 6.1.1.4'
P P 0.1023 0.0942 'International Tables Vol C Tables 4.2.6.8 and 6.1.1.4'
V V 0.3005 0.5294 'International Tables Vol C Tables 4.2.6.8 and 6.1.1.4'
Cd Cd -0.8075 1.2024 'International Tables Vol C Tables 4.2.6.8 and 6.1.1.4'

loop_
_geom_angle_atom_site_label_1
_geom_angle_atom_site_label_2
_geom_angle_atom_site_label_3
_geom_angle
_geom_angle_site_symmetry_1
_geom_angle_site_symmetry_3
_geom_angle_publ_flag
O31 V1 O27 110.1(3) . . ?
O31 V1 O26 107.9(3) . . ?
O27 V1 O26 77.3(2) . . ?
O31 V1 O24 106.0(3) . . ?
O27 V1 O24 90.0(3) . . ?
O26 V1 O24 146.1(3) . . ?
O31 V1 O4 109.0(3) . . ?
O27 V1 O4 140.9(3) . . ?
O26 V1 O4 88.5(2) . . ?
O24 V1 O4 81.8(2) . . ?
O31 V1 V2 119.2(3) . . ?
O27 V1 V2 38.75(16) . . ?
O26 V1 V2 39.01(16) . . ?
O24 V1 V2 119.1(2) . . ?
O4 V1 V2 115.57(19) . . ?
O32 V2 O27 108.5(3) . . ?
O32 V2 O8 106.2(3) . . ?
O27 V2 O8 145.1(3) . . ?
O32 V2 O26 107.3(3) . . ?
O27 V2 O26 77.0(2) . . ?
O8 V2 O26 90.0(2) . . ?
O32 V2 O9 104.7(3) . . ?
O27 V2 O9 91.0(2) . . ?
O8 V2 O9 83.1(2) . . ?
O26 V2 O9 148.0(3) . . ?
O32 V2 V1 108.5(3) . . ?
O27 V2 V1 38.49(16) . . ?
O8 V2 V1 124.7(2) . . ?
O26 V2 V1 38.95(16) . . ?
O9 V2 V1 126.06(19) . . ?
O33 V3 O29 108.1(3) . . ?
O33 V3 O2 105.8(3) . . ?
O29 V3 O2 146.0(3) . . ?
O33 V3 O15 105.7(3) . 3_666 ?
O29 V3 O15 89.6(2) . 3_666 ?
O2 V3 O15 84.2(3) . 3_666 ?
O33 V3 O25 107.8(3) . . ?
O29 V3 O25 77.5(2) . . ?
O2 V3 O25 89.5(2) . . ?
O15 V3 O25 146.5(3) 3_666 . ?
O33 V3 V4 109.2(2) . . ?
O29 V3 V4 39.11(16) . . ?
O2 V3 V4 123.96(19) . . ?
O15 V3 V4 124.55(18) 3_666 . ?
O25 V3 V4 38.71(16) . . ?
O34 V4 O25 111.5(3) . . ?
O34 V4 O18 108.9(3) . 3_666 ?
O25 V4 O18 139.6(3) . 3_666 ?
O34 V4 O29 107.2(3) . . ?
O25 V4 O29 77.6(2) . . ?
O18 V4 O29 89.9(2) 3_666 . ?
O34 V4 O7 103.9(3) . . ?
O25 V4 O7 89.5(2) . . ?
O18 V4 O7 81.7(3) 3_666 . ?
O29 V4 O7 148.8(3) . . ?
O34 V4 V3 119.1(2) . . ?
O25 V4 V3 39.25(16) . . ?
O18 V4 V3 116.07(19) 3_666 . ?
O29 V4 V3 38.73(16) . . ?
O7 V4 V3 120.81(19) . . ?
O35 V5 O30 110.5(3) . . ?
O35 V5 O28 108.2(3) . . ?
O30 V5 O28 77.2(2) . . ?
O35 V5 O11 107.4(4) . . ?
O30 V5 O11 142.0(3) . . ?
O28 V5 O11 88.7(3) . . ?
O35 V5 O13 106.3(3) . . ?
O30 V5 O13 89.6(2) . . ?
O28 V5 O13 145.4(3) . . ?
O11 V5 O13 82.3(3) . . ?
O35 V5 V6 119.0(3) . . ?
O30 V5 V6 39.18(16) . . ?
O28 V5 V6 38.33(16) . . ?
O11 V5 V6 116.3(2) . . ?
O13 V5 V6 119.27(19) . . ?
O36 V6 O28 108.5(3) . . ?
O36 V6 O22 107.9(3) . . ?
O28 V6 O22 89.5(3) . . ?
O36 V6 O30 107.9(3) . . ?
O28 V6 O30 76.9(2) . . ?
O22 V6 O30 144.1(3) . . ?
O36 V6 O19 106.1(3) . . ?
O28 V6 O19 145.2(3) . . ?
O22 V6 O19 83.5(3) . . ?
O30 V6 O19 89.0(2) . . ?
O36 V6 V5 109.6(3) . . ?
O28 V6 V5 38.62(16) . . ?
O22 V6 V5 123.3(2) . . ?
O30 V6 V5 38.64(16) . . ?
O19 V6 V5 123.22(18) . . ?
O1 P1 O2 111.4(3) . . ?
O1 P1 O4 112.3(3) . . ?
O2 P1 O4 109.6(4) . . ?
O1 P1 O3 108.4(3) . . ?
O2 P1 O3 107.2(3) . . ?
O4 P1 O3 107.8(3) . . ?
O6 P2 O7 110.7(3) . . ?
O6 P2 O8 111.5(4) . . ?
O7 P2 O8 110.9(4) . . ?
O6 P2 O5 107.7(3) . . ?
O7 P2 O5 108.2(3) . . ?
O8 P2 O5 107.7(3) . . ?
O12 P3 O9 112.7(4) . . ?
O12 P3 O11 109.5(4) . . ?
O9 P3 O11 110.2(4) . . ?
O12 P3 O10 107.4(4) . . ?
O9 P3 O10 108.0(3) . . ?
O11 P3 O10 108.9(4) . . ?
O14 P4 O13 111.3(4) . . ?
O14 P4 O15 112.7(4) . . ?
O13 P4 O15 109.6(4) . . ?
O14 P4 O16 109.9(3) . . ?
O13 P4 O16 107.5(3) . . ?
O15 P4 O16 105.5(3) . . ?
O20 P5 O18 113.0(4) . . ?
O20 P5 O19 112.2(4) . . ?
O18 P5 O19 108.5(4) . . ?
O20 P5 O17 107.5(3) . . ?
O18 P5 O17 107.8(3) . . ?
O19 P5 O17 107.6(3) . . ?
O23 P6 O24 111.1(4) . . ?
O23 P6 O22 111.4(4) . . ?
O24 P6 O22 109.3(4) . . ?
O23 P6 O21 109.4(4) . . ?
O24 P6 O21 107.9(4) . . ?
O22 P6 O21 107.5(4) . . ?
P1 O1 Cd1 139.2(4) . 4_565 ?
P1 O2 V3 126.0(4) . . ?
B1 O3 P1 118.8(5) . . ?
P1 O4 V1 127.8(3) . . ?
B1 O5 P2 118.2(5) . . ?
P2 O6 Cd1 127.2(3) . . ?
P2 O7 V4 131.5(4) . . ?
P2 O8 V2 126.3(4) . . ?
P3 O9 V2 125.4(4) . . ?
B2 O10 P3 119.0(5) . . ?
P3 O11 V5 129.6(4) . . ?
P4 O13 V5 131.8(4) . . ?
P4 O14 Cd1 141.9(4) . 4_665 ?
P4 O15 V3 124.5(4) . 3_666 ?
B3 O16 P4 119.7(5) . . ?
B3 O17 P5 119.5(5) . . ?
P5 O18 V4 129.8(4) . 3_666 ?
P5 O19 V6 123.0(3) . . ?
B2 O21 P6 120.0(5) . . ?
P6 O22 V6 125.8(4) . . ?
P6 O24 V1 128.2(4) . . ?
B1 O25 V4 129.6(5) . . ?
B1 O25 V3 127.4(5) . . ?
V4 O25 V3 102.0(2) . . ?
B1 O26 V1 128.3(5) . . ?
B1 O26 V2 128.9(5) . . ?
V1 O26 V2 102.0(2) . . ?
B2 O27 V1 128.5(5) . . ?
B2 O27 V2 128.0(5) . . ?
V1 O27 V2 102.8(2) . . ?
B2 O28 V6 127.6(5) . . ?
B2 O28 V5 128.6(5) . . ?
V6 O28 V5 103.0(3) . . ?
B3 O29 V3 125.3(5) 3_666 . ?
B3 O29 V4 129.8(5) 3_666 . ?
V3 O29 V4 102.2(3) . . ?
B3 O30 V5 130.3(5) . . ?
B3 O30 V6 125.3(5) . . ?
V5 O30 V6 102.2(2) . . ?
O25 B1 O26 111.6(7) . . ?
O25 B1 O5 110.8(7) . . ?
O26 B1 O5 109.5(7) . . ?
O25 B1 O3 109.3(7) . . ?
O26 B1 O3 111.0(7) . . ?
O5 B1 O3 104.4(6) . . ?
O27 B2 O21 111.1(7) . . ?
O27 B2 O28 109.9(7) . . ?
O21 B2 O28 109.7(7) . . ?
O27 B2 O10 110.1(7) . . ?
O21 B2 O10 105.4(7) . . ?
O28 B2 O10 110.6(7) . . ?
O30 B3 O29 112.5(7) . 3_666 ?
O30 B3 O16 111.1(7) . . ?
O29 B3 O16 109.6(6) 3_666 . ?
O30 B3 O17 110.2(6) . . ?
O29 B3 O17 109.6(6) 3_666 . ?
O16 B3 O17 103.4(7) . . ?
O14 Cd1 O1 93.3(2) 4_566 4_666 ?
O14 Cd1 O38 93.7(3) 4_566 . ?
O1 Cd1 O38 88.9(3) 4_666 . ?
O14 Cd1 O6 96.2(2) 4_566 . ?
O1 Cd1 O6 170.4(2) 4_666 . ?
O38 Cd1 O6 89.1(3) . . ?
O14 Cd1 O39 88.5(3) 4_566 . ?
O1 Cd1 O39 84.9(2) 4_666 . ?
O38 Cd1 O39 173.5(3) . . ?
O6 Cd1 O39 96.7(2) . . ?
O14 Cd1 O37 177.6(3) 4_566 . ?
O1 Cd1 O37 84.9(2) 4_666 . ?
O38 Cd1 O37 87.8(4) . . ?
O6 Cd1 O37 85.6(2) . . ?
O39 Cd1 O37 89.8(4) . . ?
Cd1 O37 H37A 120.0 . . ?
Cd1 O37 H37B 120.0 . . ?
H37A O37 H37B 120.0 . . ?
Cd1 O38 H38A 120.0 . . ?
Cd1 O38 H38B 120.0 . . ?
H38A O38 H38B 120.0 . . ?
Cd1 O39 H39A 120.0 . . ?
Cd1 O39 H39B 120.0 . . ?
H39A O39 H39B 120.0 . . ?
C1 O40 H40B 109.5 . . ?
O40 C1 C2 111.0(9) . . ?
O40 C1 H5C 109.4 . . ?
C2 C1 H5C 109.4 . . ?
O40 C1 H5D 109.4 . . ?
C2 C1 H5D 109.4 . . ?
H5C C1 H5D 108.0 . . ?
N1 C2 C1 111.4(9) . . ?
N1 C2 H6A 109.3 . . ?
C1 C2 H6A 109.3 . . ?
N1 C2 H6B 109.3 . . ?
C1 C2 H6B 109.3 . . ?
H6A C2 H6B 108.0 . . ?
C3 N1 C2 113.5(8) . . ?
C3 N1 H3C 108.9 . . ?
C2 N1 H3C 108.9 . . ?
C3 N1 H3D 108.9 . . ?
C2 N1 H3D 108.9 . . ?
H3C N1 H3D 107.7 . . ?
N1 C3 C4 111.2(8) . . ?
N1 C3 H7A 109.4 . . ?
C4 C3 H7A 109.4 . . ?
N1 C3 H7B 109.4 . . ?
C4 C3 H7B 109.4 . . ?
H7A C3 H7B 108.0 . . ?
N2 C4 C3 111.5(8) . . ?
N2 C4 H8A 109.3 . . ?
C3 C4 H8A 109.3 . . ?
N2 C4 H8B 109.3 . . ?
C3 C4 H8B 109.3 . . ?
H8A C4 H8B 108.0 . . ?
C4 N2 H4C 109.5 . . ?
C4 N2 H4D 109.5 . . ?
H4C N2 H4D 109.5 . . ?
C4 N2 H4E 109.5 . . ?
H4C N2 H4E 109.5 . . ?
H4D N2 H4E 109.5 . . ?
C5 O41 H41A 109.5 . . ?
O41 C5 C6 115.7(19) . . ?
O41 C5 H9A 108.3 . . ?
C6 C5 H9A 108.3 . . ?
O41 C5 H9B 108.3 . . ?
C6 C5 H9B 108.3 . . ?
H9A C5 H9B 107.4 . . ?
N3 C6 C5 111.1(16) . . ?
N3 C6 H10A 109.4 . . ?
C5 C6 H10A 109.4 . . ?
N3 C6 H10B 109.4 . . ?
C5 C6 H10B 109.4 . . ?
H10A C6 H10B 108.0 . . ?
C6 N3 C7 124(2) . . ?
C6 N3 H5A 106.3 . . ?
C7 N3 H5A 106.3 . . ?
C6 N3 H5B 106.3 . . ?
C7 N3 H5B 106.3 . . ?
H5A N3 H5B 106.4 . . ?
N3 C7 C8 115.7(19) . . ?
N3 C7 H11A 108.3 . . ?
C8 C7 H11A 108.3 . . ?
N3 C7 H11B 108.3 . . ?
C8 C7 H11B 108.3 . . ?
H11A C7 H11B 107.4 . . ?
N4 C8 C7 114.2(19) . . ?
N4 C8 H12A 108.7 . . ?
C7 C8 H12A 108.7 . . ?
N4 C8 H12B 108.7 . . ?
C7 C8 H12B 108.7 . . ?
H12A C8 H12B 107.6 . . ?
C8 N4 H6C 109.5 . . ?
C8 N4 H6D 109.5 . . ?
H6C N4 H6D 109.5 . . ?
C8 N4 H6E 109.5 . . ?
H6C N4 H6E 109.5 . . ?
H6D N4 H6E 109.5 . . ?

loop_
_geom_bond_atom_site_label_1
_geom_bond_atom_site_label_2
_geom_bond_distance
_geom_bond_site_symmetry_2
_geom_bond_publ_flag
V1 O31 1.592(7) . ?
V1 O27 1.945(6) . ?
V1 O26 1.960(5) . ?
V1 O24 1.976(6) . ?
V1 O4 1.979(6) . ?
V1 V2 3.049(2) . ?
V2 O32 1.602(6) . ?
V2 O27 1.957(5) . ?
V2 O8 1.962(6) . ?
V2 O26 1.962(6) . ?
V2 O9 1.996(6) . ?
V3 O33 1.599(6) . ?
V3 O29 1.948(5) . ?
V3 O2 1.953(6) . ?
V3 O15 1.969(6) 3_666 ?
V3 O25 1.970(5) . ?
V3 V4 3.0446(19) . ?
V4 O34 1.606(6) . ?
V4 O25 1.947(5) . ?
V4 O18 1.951(6) 3_666 ?
V4 O29 1.965(6) . ?
V4 O7 1.972(6) . ?
V5 O35 1.605(7) . ?
V5 O30 1.953(5) . ?
V5 O28 1.959(6) . ?
V5 O11 1.964(6) . ?
V5 O13 1.986(6) . ?
V5 V6 3.0569(19) . ?
V6 O36 1.584(6) . ?
V6 O28 1.946(5) . ?
V6 O22 1.967(6) . ?
V6 O30 1.976(6) . ?
V6 O19 1.990(6) . ?
P1 O1 1.499(6) . ?
P1 O2 1.531(6) . ?
P1 O4 1.543(6) . ?
P1 O3 1.577(6) . ?
P2 O6 1.514(6) . ?
P2 O7 1.521(6) . ?
P2 O8 1.529(6) . ?
P2 O5 1.580(6) . ?
P3 O12 1.509(6) . ?
P3 O9 1.523(6) . ?
P3 O11 1.531(6) . ?
P3 O10 1.567(7) . ?
P4 O14 1.484(6) . ?
P4 O13 1.532(6) . ?
P4 O15 1.549(6) . ?
P4 O16 1.580(6) . ?
P5 O20 1.499(6) . ?
P5 O18 1.531(6) . ?
P5 O19 1.537(6) . ?
P5 O17 1.577(6) . ?
P6 O23 1.503(7) . ?
P6 O24 1.533(6) . ?
P6 O22 1.535(6) . ?
P6 O21 1.567(7) . ?
O1 Cd1 2.265(6) 4_565 ?
O3 B1 1.487(10) . ?
O5 B1 1.487(11) . ?
O6 Cd1 2.266(6) . ?
O10 B2 1.484(11) . ?
O14 Cd1 2.227(6) 4_665 ?
O15 V3 1.969(6) 3_666 ?
O16 B3 1.484(11) . ?
O17 B3 1.486(11) . ?
O18 V4 1.951(6) 3_666 ?
O21 B2 1.466(11) . ?
O25 B1 1.452(11) . ?
O26 B1 1.453(10) . ?
O27 B2 1.460(11) . ?
O28 B2 1.472(10) . ?
O29 B3 1.456(11) 3_666 ?
O30 B3 1.445(10) . ?
B3 O29 1.456(11) 3_666 ?
Cd1 O14 2.227(6) 4_566 ?
Cd1 O1 2.265(6) 4_666 ?
Cd1 O38 2.266(8) . ?
Cd1 O39 2.298(7) . ?
Cd1 O37 2.334(7) . ?
O37 H37A 0.9300 . ?
O37 H37B 0.9300 . ?
O38 H38A 0.9300 . ?
O38 H38B 0.9300 . ?
O39 H39A 0.9300 . ?
O39 H39B 0.9300 . ?
O40 C1 1.385(12) . ?
O40 H40B 0.8200 . ?
C1 C2 1.518(9) . ?
C1 H5C 0.9700 . ?
C1 H5D 0.9700 . ?
C2 N1 1.455(11) . ?
C2 H6A 0.9700 . ?
C2 H6B 0.9700 . ?
N1 C3 1.448(11) . ?
N1 H3C 0.8900 . ?
N1 H3D 0.8900 . ?
C3 C4 1.510(9) . ?
C3 H7A 0.9700 . ?
C3 H7B 0.9700 . ?
C4 N2 1.432(12) . ?
C4 H8A 0.9700 . ?
C4 H8B 0.9700 . ?
N2 H4C 0.8900 . ?
N2 H4D 0.8900 . ?
N2 H4E 0.8900 . ?
O41 C5 1.284(19) . ?
O41 H41A 0.8200 . ?
C5 C6 1.518(10) . ?
C5 H9A 0.9700 . ?
C5 H9B 0.9700 . ?
C6 N3 1.357(18) . ?
C6 H10A 0.9700 . ?
C6 H10B 0.9700 . ?
N3 C7 1.373(19) . ?
N3 H5A 0.8900 . ?
N3 H5B 0.8900 . ?
C7 C8 1.514(10) . ?
C7 H11A 0.9700 . ?
C7 H11B 0.9700 . ?
C8 N4 1.40(2) . ?
C8 H12A 0.9700 . ?
C8 H12B 0.9700 . ?
N4 H6C 0.8900 . ?
N4 H6D 0.8900 . ?
N4 H6E 0.8900 . ?
O10W O10B 1.30(4) . ?
